data_7022909
loop_
_publ_author_name
'Bai, Shi-Qiang'
'Jiang, Lu'
'Zuo, Jing-Lin'
'Hor, T. S. Andy'

_publ_section_title
;
 Hybrid NS ligands supported Cu(I)/(II) complexes for azide-alkyne
 cycloaddition reactions.
;
_journal_issue 31
_journal_name_full 'Dalton transactions (Cambridge, England : 2003)'
_journal_page_first 11319
_journal_page_last 11326
_journal_paper_doi 10.1039/c3dt50247c
_journal_volume 42
_journal_year 2013
_chemical_formula_sum 'C26 H26 Cl2 Cu N2 S2'
_chemical_formula_weight 565.05
_chemical_name_systematic
;
?
;
_space_group_IT_number 2
_symmetry_cell_setting triclinic
_symmetry_space_group_name_Hall '-P 1'
_symmetry_space_group_name_H-M 'P -1'
_atom_sites_solution_hydrogens geom
_atom_sites_solution_primary direct
_atom_sites_solution_secondary difmap
_audit_creation_method SHELXL-97
_cell_angle_alpha 69.5630(10)
_cell_angle_beta 86.2650(10)
_cell_angle_gamma 70.4570(10)
_cell_formula_units_Z 2
_cell_length_a 8.6863(4)
_cell_length_b 12.0925(6)
_cell_length_c 13.6748(6)
_cell_measurement_reflns_used 6985
_cell_measurement_temperature 293(2)
_cell_measurement_theta_max 27.49
_cell_measurement_theta_min 2.49
_cell_volume 1266.26(10)
_computing_cell_refinement 'Bruker SMART'
_computing_data_collection 'Bruker SMART'
_computing_data_reduction 'Bruker SAINT'
_computing_molecular_graphics 'Bruker SHELXTL'
_computing_publication_material 'Bruker SHELXTL'
_computing_structure_refinement 'SHELXL-97 (Sheldrick, 1997)'
_computing_structure_solution 'SHELXS-97 (Sheldrick, 1990)'
_diffrn_ambient_temperature 293(2)
_diffrn_measured_fraction_theta_full 0.998
_diffrn_measured_fraction_theta_max 0.998
_diffrn_measurement_device_type 'CCD area detector'
_diffrn_measurement_method 'phi and omega scans'
_diffrn_radiation_monochromator graphite
_diffrn_radiation_source 'fine-focus sealed tube'
_diffrn_radiation_type MoK\a
_diffrn_radiation_wavelength 0.71073
_diffrn_reflns_av_R_equivalents 0.0266
_diffrn_reflns_av_sigmaI/netI 0.0292
_diffrn_reflns_limit_h_max 11
_diffrn_reflns_limit_h_min -11
_diffrn_reflns_limit_k_max 15
_diffrn_reflns_limit_k_min -15
_diffrn_reflns_limit_l_max 17
_diffrn_reflns_limit_l_min -17
_diffrn_reflns_number 16552
_diffrn_reflns_theta_full 27.50
_diffrn_reflns_theta_max 27.50
_diffrn_reflns_theta_min 1.91
_exptl_absorpt_coefficient_mu 1.256
_exptl_absorpt_correction_T_max 0.8054
_exptl_absorpt_correction_T_min 0.5503
_exptl_absorpt_correction_type multi-scan
_exptl_absorpt_process_details 'Sadabs, (Sheldrick 2001)'
_exptl_crystal_colour Green
_exptl_crystal_density_diffrn 1.482
_exptl_crystal_density_meas ?
_exptl_crystal_density_method 'not measured'
_exptl_crystal_description Block
_exptl_crystal_F_000 582
_exptl_crystal_size_max 0.54
_exptl_crystal_size_mid 0.30
_exptl_crystal_size_min 0.18
_refine_diff_density_max 0.537
_refine_diff_density_min -0.250
_refine_diff_density_rms 0.061
_refine_ls_extinction_method none
_refine_ls_goodness_of_fit_ref 1.041
_refine_ls_hydrogen_treatment constr
_refine_ls_matrix_type full
_refine_ls_number_parameters 301
_refine_ls_number_reflns 5816
_refine_ls_number_restraints 0
_refine_ls_restrained_S_all 1.041
_refine_ls_R_factor_all 0.0364
_refine_ls_R_factor_gt 0.0322
_refine_ls_shift/su_max 0.001
_refine_ls_shift/su_mean 0.000
_refine_ls_structure_factor_coef Fsqd
_refine_ls_weighting_details 'calc w=1/[\s^2^(Fo^2^)+(0.0390P)^2^+0.5277P] where P=(Fo^2^+2Fc^2^)/3'
_refine_ls_weighting_scheme calc
_refine_ls_wR_factor_gt 0.0812
_refine_ls_wR_factor_ref 0.0845
_reflns_number_gt 5197
_reflns_number_total 5816
_reflns_threshold_expression >2sigma(I)
_cod_data_source_file c3dt50247c.txt
_cod_data_source_block 2
_cod_depositor_comments
;
The following automatic conversions were performed:

'_symmetry_cell_setting' value 'Triclinic' changed to 'triclinic'
according to /home/saulius/struct/CIF-dictionaries/cif_core.dic
dictionary named 'cif_core.dic' version 2.4.2 from
2011-04-26.

'_exptl_absorpt_correction_type' value 'Multi-scan'
changed to 'multi-scan' according to
/home/saulius/struct/CIF-dictionaries/cif_core.dic dictionary named
'cif_core.dic' version 2.4.2 from 2011-04-26.

Automatic conversion script
Id: cif_fix_values 1891 2012-01-12 08:04:46Z andrius 

The following automatic conversions were performed:

'_exptl_crystal_density_meas' value 'Not Measured' was changed to '?'
- the value is perceived as not measured.

Automatic conversion script
Id: cif_fix_values 3008 2015-01-20 13:52:24Z robertas 
;
_cod_original_sg_symbol_H-M P-1
_cod_database_code 7022909

loop_
_symmetry_equiv_pos_as_xyz
'x, y, z'
'-x, -y, -z'

loop_
_atom_site_label
_atom_site_type_symbol
_atom_site_fract_x
_atom_site_fract_y
_atom_site_fract_z
_atom_site_U_iso_or_equiv
_atom_site_adp_type
_atom_site_occupancy
_atom_site_symmetry_multiplicity
_atom_site_calc_flag
_atom_site_refinement_flags
Cu1 Cu 0.0000 -0.5000 0.5000 0.02138(8) Uani 1 2 d S
Cu2 Cu -0.5000 0.5000 0.0000 0.02409(8) Uani 1 2 d S
Cl1 Cl 0.07912(5) -0.32161(4) 0.44784(3) 0.02960(10) Uani 1 1 d .
Cl2 Cl -0.41352(6) 0.67246(4) -0.06114(4) 0.03349(11) Uani 1 1 d .
S1 S -0.26703(5) -0.39832(4) 0.60322(3) 0.02765(10) Uani 1 1 d .
S2 S -0.21240(5) 0.35295(4) -0.08394(3) 0.02767(11) Uani 1 1 d .
N1 N -0.17492(17) -0.41136(13) 0.38311(11) 0.0235(3) Uani 1 1 d .
N2 N -0.32587(17) 0.42124(13) 0.11695(11) 0.0227(3) Uani 1 1 d .
C1 C -0.1298(2) -0.38098(17) 0.28403(13) 0.0293(4) Uani 1 1 d .
H1 H -0.0188 -0.4004 0.2723 0.035 Uiso 1 1 calc R
C2 C -0.2409(2) -0.32229(19) 0.19903(15) 0.0387(5) Uani 1 1 d .
H2 H -0.2054 -0.3031 0.1314 0.046 Uiso 1 1 calc R
C3 C -0.4059(3) -0.2924(2) 0.21612(16) 0.0414(5) Uani 1 1 d .
H3 H -0.4837 -0.2541 0.1603 0.050 Uiso 1 1 calc R
C4 C -0.4529(2) -0.32054(18) 0.31761(15) 0.0336(4) Uani 1 1 d .
H4 H -0.5635 -0.2990 0.3308 0.040 Uiso 1 1 calc R
C5 C -0.3354(2) -0.38098(16) 0.40010(14) 0.0247(3) Uani 1 1 d .
C6 C -0.3870(2) -0.41616(17) 0.51070(14) 0.0274(4) Uani 1 1 d .
H6A H -0.3824 -0.5028 0.5343 0.033 Uiso 1 1 calc R
H6B H -0.5002 -0.3653 0.5110 0.033 Uiso 1 1 calc R
C7 C -0.3152(2) -0.22968(17) 0.55204(16) 0.0343(4) Uani 1 1 d .
H7A H -0.2401 -0.2080 0.5855 0.041 Uiso 1 1 calc R
H7B H -0.2982 -0.2036 0.4777 0.041 Uiso 1 1 calc R
C8 C -0.4867(2) -0.15923(16) 0.56838(14) 0.0289(4) Uani 1 1 d .
C9 C -0.6082(2) -0.10727(18) 0.48839(16) 0.0365(4) Uani 1 1 d .
H9 H -0.5833 -0.1192 0.4248 0.044 Uiso 1 1 calc R
C10 C -0.7654(3) -0.0382(2) 0.5020(2) 0.0504(6) Uani 1 1 d .
H10 H -0.8458 -0.0044 0.4481 0.060 Uiso 1 1 calc R
C11 C -0.8027(3) -0.0195(2) 0.5954(2) 0.0583(7) Uani 1 1 d .
H11 H -0.9077 0.0289 0.6038 0.070 Uiso 1 1 calc R
C12 C -0.6858(3) -0.0719(2) 0.6762(2) 0.0546(6) Uani 1 1 d .
H12 H -0.7122 -0.0603 0.7398 0.065 Uiso 1 1 calc R
C13 C -0.5275(3) -0.14244(19) 0.66310(16) 0.0412(5) Uani 1 1 d .
H13 H -0.4487 -0.1785 0.7182 0.049 Uiso 1 1 calc R
C14 C -0.3760(2) 0.40848(17) 0.21375(13) 0.0273(4) Uani 1 1 d .
H14 H -0.4878 0.4327 0.2231 0.033 Uiso 1 1 calc R
C15 C -0.2686(2) 0.36078(18) 0.30034(14) 0.0320(4) Uani 1 1 d .
H15 H -0.3076 0.3540 0.3664 0.038 Uiso 1 1 calc R
C16 C -0.1033(2) 0.32354(19) 0.28704(15) 0.0362(4) Uani 1 1 d .
H16 H -0.0284 0.2915 0.3439 0.043 Uiso 1 1 calc R
C17 C -0.0503(2) 0.33465(18) 0.18752(16) 0.0331(4) Uani 1 1 d .
H17 H 0.0610 0.3088 0.1771 0.040 Uiso 1 1 calc R
C18 C -0.1634(2) 0.38431(16) 0.10361(14) 0.0250(3) Uani 1 1 d .
C19 C -0.1062(2) 0.40070(19) -0.00521(15) 0.0311(4) Uani 1 1 d .
H19A H 0.0095 0.3530 -0.0002 0.037 Uiso 1 1 calc R
H19B H -0.1185 0.4882 -0.0409 0.037 Uiso 1 1 calc R
C20 C -0.1610(2) 0.18819(17) -0.00370(14) 0.0310(4) Uani 1 1 d .
H20A H -0.0460 0.1545 0.0193 0.037 Uiso 1 1 calc R
H20B H -0.2243 0.1804 0.0579 0.037 Uiso 1 1 calc R
C21 C -0.1948(2) 0.11332(16) -0.06260(14) 0.0269(4) Uani 1 1 d .
C22 C -0.2761(2) 0.02858(18) -0.01589(16) 0.0352(4) Uani 1 1 d .
H22 H -0.3110 0.0195 0.0514 0.042 Uiso 1 1 calc R
C23 C -0.3060(2) -0.04230(19) -0.06778(19) 0.0436(5) Uani 1 1 d .
H23 H -0.3598 -0.0992 -0.0352 0.052 Uiso 1 1 calc R
C24 C -0.2561(3) -0.0288(2) -0.16802(19) 0.0457(5) Uani 1 1 d .
H24 H -0.2771 -0.0758 -0.2035 0.055 Uiso 1 1 calc R
C25 C -0.1751(3) 0.0547(2) -0.21497(17) 0.0425(5) Uani 1 1 d .
H25 H -0.1410 0.0639 -0.2824 0.051 Uiso 1 1 calc R
C26 C -0.1437(2) 0.12524(18) -0.16281(15) 0.0336(4) Uani 1 1 d .
H26 H -0.0880 0.1809 -0.1952 0.040 Uiso 1 1 calc R

loop_
_atom_site_aniso_label
_atom_site_aniso_U_11
_atom_site_aniso_U_22
_atom_site_aniso_U_33
_atom_site_aniso_U_23
_atom_site_aniso_U_13
_atom_site_aniso_U_12
Cu1 0.01830(14) 0.02347(15) 0.01907(14) -0.00429(11) -0.00060(10) -0.00584(11)
Cu2 0.02582(16) 0.02936(16) 0.02030(15) -0.00724(12) 0.00002(11) -0.01442(12)
Cl1 0.0296(2) 0.0263(2) 0.0314(2) -0.00730(17) 0.00166(17) -0.01035(17)
Cl2 0.0381(2) 0.0330(2) 0.0330(2) -0.00762(19) -0.00078(19) -0.0199(2)
S1 0.0236(2) 0.0293(2) 0.0264(2) -0.00852(17) 0.00106(16) -0.00555(17)
S2 0.0299(2) 0.0302(2) 0.0249(2) -0.01245(17) 0.00262(17) -0.00975(18)
N1 0.0206(7) 0.0238(7) 0.0226(7) -0.0056(6) -0.0005(5) -0.0053(5)
N2 0.0243(7) 0.0262(7) 0.0213(7) -0.0103(6) 0.0022(5) -0.0110(6)
C1 0.0263(9) 0.0313(9) 0.0241(8) -0.0062(7) 0.0021(7) -0.0058(7)
C2 0.0383(11) 0.0428(11) 0.0227(9) -0.0036(8) -0.0019(8) -0.0060(9)
C3 0.0355(11) 0.0438(12) 0.0316(10) -0.0047(9) -0.0124(8) -0.0028(9)
C4 0.0223(9) 0.0333(10) 0.0379(10) -0.0090(8) -0.0056(7) -0.0024(7)
C5 0.0217(8) 0.0225(8) 0.0291(9) -0.0088(7) -0.0006(7) -0.0060(6)
C6 0.0189(8) 0.0304(9) 0.0324(9) -0.0101(7) 0.0037(7) -0.0086(7)
C7 0.0295(9) 0.0298(9) 0.0450(11) -0.0129(8) 0.0019(8) -0.0120(8)
C8 0.0297(9) 0.0228(8) 0.0360(10) -0.0115(7) 0.0024(7) -0.0098(7)
C9 0.0361(10) 0.0308(10) 0.0418(11) -0.0130(8) -0.0037(8) -0.0086(8)
C10 0.0331(11) 0.0368(11) 0.0760(17) -0.0181(11) -0.0064(11) -0.0051(9)
C11 0.0395(13) 0.0386(12) 0.097(2) -0.0289(13) 0.0206(13) -0.0111(10)
C12 0.0726(17) 0.0453(13) 0.0583(15) -0.0301(12) 0.0344(13) -0.0281(12)
C13 0.0549(13) 0.0358(11) 0.0366(11) -0.0138(9) 0.0047(9) -0.0189(10)
C14 0.0274(9) 0.0331(9) 0.0251(8) -0.0115(7) 0.0042(7) -0.0135(7)
C15 0.0372(10) 0.0384(10) 0.0231(8) -0.0113(8) 0.0019(7) -0.0154(8)
C16 0.0343(10) 0.0419(11) 0.0315(10) -0.0109(8) -0.0084(8) -0.0115(8)
C17 0.0231(9) 0.0361(10) 0.0409(11) -0.0166(9) -0.0015(8) -0.0069(7)
C18 0.0251(8) 0.0266(8) 0.0293(9) -0.0149(7) 0.0037(7) -0.0110(7)
C19 0.0286(9) 0.0417(10) 0.0337(10) -0.0208(8) 0.0092(7) -0.0183(8)
C20 0.0330(10) 0.0297(9) 0.0282(9) -0.0110(7) -0.0026(7) -0.0060(7)
C21 0.0218(8) 0.0254(8) 0.0304(9) -0.0106(7) -0.0042(7) -0.0020(7)
C22 0.0303(10) 0.0350(10) 0.0358(10) -0.0089(8) 0.0004(8) -0.0084(8)
C23 0.0336(11) 0.0308(10) 0.0646(15) -0.0122(10) -0.0075(10) -0.0112(8)
C24 0.0395(11) 0.0389(11) 0.0647(15) -0.0304(11) -0.0140(10) -0.0043(9)
C25 0.0413(11) 0.0482(12) 0.0420(11) -0.0280(10) -0.0005(9) -0.0063(9)
C26 0.0322(10) 0.0358(10) 0.0360(10) -0.0174(8) 0.0044(8) -0.0105(8)

loop_
_atom_type_symbol
_atom_type_description
_atom_type_scat_dispersion_real
_atom_type_scat_dispersion_imag
_atom_type_scat_source
C C 0.0033 0.0016 'International Tables Vol C Tables 4.2.6.8 and 6.1.1.4'
H H 0.0000 0.0000 'International Tables Vol C Tables 4.2.6.8 and 6.1.1.4'
N N 0.0061 0.0033 'International Tables Vol C Tables 4.2.6.8 and 6.1.1.4'
S S 0.1246 0.1234 'International Tables Vol C Tables 4.2.6.8 and 6.1.1.4'
Cl Cl 0.1484 0.1585 'International Tables Vol C Tables 4.2.6.8 and 6.1.1.4'
Cu Cu 0.3201 1.2651 'International Tables Vol C Tables 4.2.6.8 and 6.1.1.4'

loop_
_geom_angle_atom_site_label_1
_geom_angle_atom_site_label_2
_geom_angle_atom_site_label_3
_geom_angle
_geom_angle_site_symmetry_1
_geom_angle_site_symmetry_3
N1 Cu1 N1 180.0 2_546 .
N1 Cu1 Cl1 91.05(4) 2_546 .
N1 Cu1 Cl1 88.95(4) . .
N1 Cu1 Cl1 88.95(4) 2_546 2_546
N1 Cu1 Cl1 91.05(4) . 2_546
Cl1 Cu1 Cl1 180.0 . 2_546
N1 Cu1 S1 101.05(4) 2_546 .
N1 Cu1 S1 78.95(4) . .
Cl1 Cu1 S1 93.615(14) . .
Cl1 Cu1 S1 86.386(14) 2_546 .
N1 Cu1 S1 78.95(4) 2_546 2_546
N1 Cu1 S1 101.05(4) . 2_546
Cl1 Cu1 S1 86.385(15) . 2_546
Cl1 Cu1 S1 93.615(14) 2_546 2_546
S1 Cu1 S1 180.0 . 2_546
N2 Cu2 N2 179.999(1) 2_465 .
N2 Cu2 Cl2 90.83(4) 2_465 .
N2 Cu2 Cl2 89.17(4) . .
N2 Cu2 Cl2 89.17(4) 2_465 2_465
N2 Cu2 Cl2 90.83(4) . 2_465
Cl2 Cu2 Cl2 180.0 . 2_465
C6 S1 C7 99.96(9) . .
C6 S1 Cu1 84.87(6) . .
C7 S1 Cu1 107.34(6) . .
C19 S2 C20 99.03(9) . .
C1 N1 C5 118.61(14) . .
C1 N1 Cu1 118.74(11) . .
C5 N1 Cu1 122.64(11) . .
C14 N2 C18 118.54(15) . .
C14 N2 Cu2 117.07(11) . .
C18 N2 Cu2 124.36(11) . .
N1 C1 C2 122.80(17) . .
C1 C2 C3 118.78(18) . .
C4 C3 C2 118.63(17) . .
C3 C4 C5 119.99(17) . .
N1 C5 C4 121.16(16) . .
N1 C5 C6 118.96(15) . .
C4 C5 C6 119.87(16) . .
C5 C6 S1 115.50(12) . .
C8 C7 S1 113.47(13) . .
C13 C8 C9 118.50(18) . .
C13 C8 C7 120.70(18) . .
C9 C8 C7 120.79(17) . .
C10 C9 C8 120.9(2) . .
C11 C10 C9 119.9(2) . .
C12 C11 C10 120.3(2) . .
C11 C12 C13 120.0(2) . .
C8 C13 C12 120.4(2) . .
N2 C14 C15 122.80(16) . .
C16 C15 C14 118.83(17) . .
C15 C16 C17 118.78(17) . .
C18 C17 C16 119.84(17) . .
N2 C18 C17 121.20(16) . .
N2 C18 C19 118.82(15) . .
C17 C18 C19 119.97(16) . .
C18 C19 S2 115.09(12) . .
C21 C20 S2 111.78(12) . .
C26 C21 C22 118.54(17) . .
C26 C21 C20 121.43(17) . .
C22 C21 C20 120.02(17) . .
C23 C22 C21 120.94(19) . .
C22 C23 C24 120.1(2) . .
C25 C24 C23 119.42(19) . .
C24 C25 C26 120.6(2) . .
C25 C26 C21 120.35(19) . .

loop_
_geom_bond_atom_site_label_1
_geom_bond_atom_site_label_2
_geom_bond_distance
_geom_bond_site_symmetry_2
Cu1 N1 2.0107(14) 2_546
Cu1 N1 2.0107(14) .
Cu1 Cl1 2.3426(4) .
Cu1 Cl1 2.3427(4) 2_546
Cu1 S1 2.7860(4) .
Cu1 S1 2.7860(4) 2_546
Cu2 N2 2.0100(14) 2_465
Cu2 N2 2.0100(14) .
Cu2 Cl2 2.3154(4) .
Cu2 Cl2 2.3154(4) 2_465
S1 C6 1.8017(18) .
S1 C7 1.8150(19) .
S2 C19 1.8064(18) .
S2 C20 1.8206(18) .
N1 C1 1.343(2) .
N1 C5 1.345(2) .
N2 C14 1.339(2) .
N2 C18 1.351(2) .
C1 C2 1.378(3) .
C2 C3 1.382(3) .
C3 C4 1.378(3) .
C4 C5 1.387(2) .
C5 C6 1.503(2) .
C7 C8 1.495(2) .
C8 C13 1.386(3) .
C8 C9 1.390(3) .
C9 C10 1.382(3) .
C10 C11 1.373(4) .
C11 C12 1.372(4) .
C12 C13 1.394(3) .
C14 C15 1.383(2) .
C15 C16 1.375(3) .
C16 C17 1.383(3) .
C17 C18 1.383(2) .
C18 C19 1.505(2) .
C20 C21 1.508(2) .
C21 C26 1.386(3) .
C21 C22 1.388(3) .
C22 C23 1.379(3) .
C23 C24 1.381(3) .
C24 C25 1.376(3) .
C25 C26 1.384(3) .
